data_4031301
loop_
_publ_author_name
'Golovnev, Nikolay'
'Molokeev, Maxim'

_publ_section_title
;
 Crystal structures of cesium and rubidium 2-thiobarbiturates
;
_journal_issue 9
_journal_name_full 'Russian Journal of Inorganic Chemistry'
_journal_page_first 943
_journal_paper_doi 10.1134/S003602361409006X
_journal_volume 59
_journal_year 2014
_chemical_formula_moiety
;
C4 H3 Cs N2 O2 S
;
_chemical_formula_sum 'C4 H3 Cs N2 O2 S'
_chemical_formula_weight 276.0511
_chemical_name_mineral
;
C4 H3 N2 O2 S Cs
;
_space_group_IT_number 12
_symmetry_cell_setting monoclinic
_symmetry_space_group_name_Hall '-C 2y'
_symmetry_space_group_name_H-M 'C 1 2/m 1'
_cell_angle_alpha 90
_cell_angle_beta 101.2847(25)
_cell_angle_gamma 90
_cell_formula_units_Z 4
_cell_length_a 7.96089(29)
_cell_length_b 11.84737(33)
_cell_length_c 7.73174(24)
_cell_measurement_temperature 300
_cell_volume 715.13(4)
_diffrn_ambient_temperature 300
_diffrn_measurement_device_type
;
D8 ADVANCE Bruker
;
_diffrn_radiation_monochromator none
_diffrn_radiation_probe x-ray
_diffrn_radiation_type
;
 Cu K\a~1~~2~
;
_exptl_absorpt_coefficient_mu 42.669
_exptl_crystal_density_diffrn 2.563989
_pd_char_colour
;
white
;
_pd_meas_2theta_range_inc 0.016
_pd_meas_2theta_range_max 139.987
_pd_meas_2theta_range_min 5
_pd_meas_scan_method step
_pd_proc_ls_pref_orient_corr
;
Anisotropic model of PO. Spherical harmonics 4 ordrer.
 Jarvinen (1993). Application of symmetrized harmonics expansion to correction
of the preferred orientation effect. - J. Appl. Cryst. 26 p525-531.
;
_pd_proc_ls_profile_function PearsonVII
_pd_proc_ls_prof_R_factor 3.596
_pd_proc_ls_prof_wR_expected 1.449
_pd_proc_ls_prof_wR_factor 3.974
_pd_proc_number_of_points 8436.6875
_pd_spec_mount_mode reflection
_refine_ls_goodness_of_fit_ref 2.742
_refine_ls_R_I_factor 1.864
_refine_ls_shift/su_max 0.01000
_cod_data_source_file CsHTBA.cif
_cod_data_source_block a
_cod_original_cell_volume 715.126(40)
_cod_original_sg_symbol_Hall
;
-C 2y
;
_cod_original_sg_symbol_H-M C2/M
_cod_original_formula_sum
;
C4 H3 Cs N2 O2 S
;
_cod_database_code 4031301
_cod_database_fobs_code 4031301

loop_
_symmetry_equiv_pos_as_xyz
'x, y, z'
'-x, -y, -z'
'-x, y, -z'
'-x+1/2, -y+1/2, -z'
'-x+1/2, y+1/2, -z'
'x, -y, z'
'x+1/2, -y+1/2, z'
'x+1/2, y+1/2, z'

loop_
_atom_site_label
_atom_site_type_symbol
_atom_site_fract_x
_atom_site_fract_y
_atom_site_fract_z
_atom_site_occupancy
_atom_site_B_iso_or_equiv
_atom_site_adp_type
Cs Cs 0 0.25 0.5 1 0 Uani
S S 0.31366(49) 0 -0.32784(75) 1 2.53(13) Uiso
C2 C 0.2693(10) 0 -0.1306(21) 1 2.45(18) Uiso
N1 N 0.2498(10) 0.09031(58) -0.0248(11) 1 2.45(18) Uiso
C6 C 0.20650(76) 0.0966(10) 0.1406(14) 1 2.45(18) Uiso
C5 C 0.1789(11) 0 0.2117(19) 1 2.45(18) Uiso
O2 O 0.19743(74) 0.19278(78) 0.19343(96) 1 3.74(28) Uiso
H1 H 0.26905 0.15742 -0.07205 1 3 Uiso
H5 H 0.15944 0 0.33206 1 3 Uiso

loop_
_atom_site_aniso_label
_atom_site_aniso_U_11
_atom_site_aniso_U_22
_atom_site_aniso_U_33
_atom_site_aniso_U_12
_atom_site_aniso_U_13
_atom_site_aniso_U_23
Cs 0.0798(16) 0.0674(14) 0.0401(14) 0 0.01756(74) 0

loop_
_diffrn_radiation_wavelength
_diffrn_radiation_wavelength_wt
1.5406 1.0000
1.5443 0.5000

loop_
_geom_angle_atom_site_label_1
_geom_angle_atom_site_label_2
_geom_angle_atom_site_label_3
_geom_angle
_geom_angle_site_symmetry_1
_geom_angle_site_symmetry_3
N1 C2 S 128.8(11) 1_555 1_555
N1 C2 N1 102.29(94) 1_555 6_555
C6 N1 C2 131.8(14) 1_555 1_555
C6 N1 H1 114.73 1_555 1_555
H1 N1 C2 113.45 1_555 1_555
C5 C6 N1 115.6(10) 1_555 1_555
C5 C6 O2 130.7(12) 1_555 1_555
O2 C6 N1 113.61(89) 1_555 1_555
H5 C5 C6 118.28 1_555 1_555
C6 C5 C6 122.3(12) 1_555 6_555
O2 Cs O2 101.17(20) 1_555 4_556
O2 Cs O2 84.25(17) 1_555 7_455

loop_
_geom_bond_atom_site_label_1
_geom_bond_atom_site_label_2
_geom_bond_distance
_geom_bond_site_symmetry_2
S C2 1.631(16) .
C2 N1 1.374(12) .
N1 C6 1.390(13) .
N1 H1 0.90056 .
C6 C5 1.307(13) .
C6 O2 1.217(15) .
C5 H5 0.97284 .
Cs O2 3.1633(64) .
Cs O2 3.1057(64) 4_556

loop_
_geom_hbond_atom_site_label_D
_geom_hbond_atom_site_label_H
_geom_hbond_atom_site_label_A
_geom_hbond_distance_DH
_geom_hbond_distance_HA
_geom_hbond_distance_DA
_geom_hbond_angle_DHA
_geom_hbond_site_symmetry_A
N1 H1 O2 0.90 2.05 2.95(1) 176 4_555
